data_7225298
loop_
_publ_author_name
'Li, Ying'
'Huang, Haifeng'
'Lin, Xiangyang'
'Pan, Renming'
'Yang, Jun'

_publ_section_title
;
 Oxygen-rich anion based energetic salts with high detonation performances
;
_journal_name_full 'RSC Adv.'
_journal_paper_doi 10.1039/C6RA10756G
_journal_year 2016
_chemical_formula_moiety '2(C3 H3 N5 O10), H2 O'
_chemical_formula_sum 'C6 H8 N10 O21'
_chemical_formula_weight 556.22
_chemical_melting_point 382.15
_chemical_name_common 2,2,2-trinitroethyl
_chemical_name_systematic
;
 ?
;
_space_group_crystal_system monoclinic
_space_group_IT_number 14
_space_group_name_Hall '-P 2ybc'
_space_group_name_H-M_alt 'P 1 21/c 1'
_symmetry_space_group_name_Hall '-P 2ybc'
_symmetry_space_group_name_H-M 'P 1 21/c 1'
_atom_sites_solution_hydrogens mixed
_atom_sites_solution_primary direct
_audit_creation_date 2015-01-28
_audit_creation_method
;
Olex2 1.2
(compiled 2014.07.22 svn.r2960 for OlexSys, GUI svn.r4862)
;
_audit_update_record
;
2015-04-10 deposited with the CCDC.
2016-05-19 downloaded from the CCDC.
;
_cell_angle_alpha 90
_cell_angle_beta 91.473(2)
_cell_angle_gamma 90
_cell_formula_units_Z 4
_cell_length_a 10.8667(11)
_cell_length_b 12.1727(13)
_cell_length_c 15.0448(16)
_cell_measurement_reflns_used 4010
_cell_measurement_temperature 130
_cell_measurement_theta_max 27.500
_cell_measurement_theta_min 2.513
_cell_volume 1989.4(4)
_computing_cell_refinement 'SAINT v7.68A (Bruker, 2009)'
_computing_data_reduction 'SAINT v7.68A (Bruker, 2009)'
_computing_molecular_graphics 'Olex2 (Dolomanov et al., 2009)'
_computing_publication_material 'Olex2 (Dolomanov et al., 2009)'
_computing_structure_refinement 'XL (Sheldrick, 2008)'
_computing_structure_solution 'ShelXS (Sheldrick, 2008)'
_diffrn_ambient_temperature 130
_diffrn_measured_fraction_theta_full 0.999
_diffrn_measured_fraction_theta_max 0.986
_diffrn_measurement_device_type 'Bruker APEX-II CCD'
_diffrn_measurement_method '\f and \w scans'
_diffrn_radiation_monochromator graphite
_diffrn_radiation_type MoK\a
_diffrn_radiation_wavelength 0.71073
_diffrn_reflns_av_R_equivalents 0.0427
_diffrn_reflns_av_unetI/netI 0.0534
_diffrn_reflns_Laue_measured_fraction_full 0.999
_diffrn_reflns_Laue_measured_fraction_max 0.986
_diffrn_reflns_limit_h_max 10
_diffrn_reflns_limit_h_min -15
_diffrn_reflns_limit_k_max 17
_diffrn_reflns_limit_k_min -17
_diffrn_reflns_limit_l_max 21
_diffrn_reflns_limit_l_min -21
_diffrn_reflns_number 20071
_diffrn_reflns_point_group_measured_fraction_full 0.999
_diffrn_reflns_point_group_measured_fraction_max 0.986
_diffrn_reflns_theta_full 26.000
_diffrn_reflns_theta_max 30.930
_diffrn_reflns_theta_min 1.875
_diffrn_standards_number 0
_exptl_absorpt_coefficient_mu 0.192
_exptl_absorpt_correction_T_max 0.7461
_exptl_absorpt_correction_T_min 0.5671
_exptl_absorpt_correction_type multi-scan
_exptl_absorpt_process_details
;
SADABS-2008/1 (Bruker,2008) was used for absorption correction.
wR2(int) was 0.0716 before and 0.0548 after correction.
The Ratio of minimum to maximum transmission is 0.7601.
The \l/2 correction factor is 0.0015.
;
_exptl_crystal_colour colourless
_exptl_crystal_colour_primary colourless
_exptl_crystal_density_diffrn 1.857
_exptl_crystal_description block
_exptl_crystal_F_000 1128
_exptl_crystal_size_max 0.15
_exptl_crystal_size_mid 0.12
_exptl_crystal_size_min 0.08
_refine_diff_density_max 0.357
_refine_diff_density_min -0.331
_refine_diff_density_rms 0.064
_refine_ls_extinction_method none
_refine_ls_goodness_of_fit_ref 1.012
_refine_ls_hydrogen_treatment constr
_refine_ls_matrix_type full
_refine_ls_number_parameters 418
_refine_ls_number_reflns 6219
_refine_ls_number_restraints 12
_refine_ls_restrained_S_all 1.012
_refine_ls_R_factor_all 0.0719
_refine_ls_R_factor_gt 0.0458
_refine_ls_shift/su_max 0.028
_refine_ls_shift/su_mean 0.001
_refine_ls_structure_factor_coef Fsqd
_refine_ls_weighting_details 'w=1/[\s^2^(Fo^2^)+(0.0533P)^2^+0.3844P] where P=(Fo^2^+2Fc^2^)/3'
_refine_ls_weighting_scheme calc
_refine_ls_wR_factor_gt 0.1111
_refine_ls_wR_factor_ref 0.1244
_reflns_Friedel_coverage 0.000
_reflns_number_gt 4295
_reflns_number_total 6219
_reflns_threshold_expression 'I > 2\s(I)'
_cod_data_source_file c6ra10756g1.cif
_cod_data_source_block mo_dm15092_0m
_cod_depositor_comments
;
The following automatic conversions were performed:

'_chemical_melting_point' value '109oC' was changed to '382.15' - it
was converted from degrees Celsius(C) to Kelvins(K).

Automatic conversion script
Id: cif_fix_values 4268 2015-11-12 08:31:59Z antanas 
;
_cod_database_code 7225298
_shelxl_version_number 2014-3
_shelx_space_group_comment
;
The symmetry employed for this shelxl refinement is uniquely defined
by the following loop, which should always be used as a source of
symmetry information in preference to the above space-group names.
They are only intended as comments.
;
_shelx_estimated_absorpt_t_max 0.985
_shelx_estimated_absorpt_t_min 0.972
_olex2_refinement_description
;
1. Fixed Uiso
 At 1.2 times of:
  All C(H,H) groups, All N(H) groups
 At 1.5 times of:
  All O(H,H) groups
2. Restrained distances
 N6-O11 = N6-O12 = N7-O13 = N7-O14 = N8-O15 = N8-O16
 1.22 with sigma of 0.01
 N6'-O11' = N6'-O12' = N7'-O13' = N7'-O14' = N8'-O15' = N8'-O16'
 1.22 with sigma of 0.01
3. Others
 Fixed Sof: N6(0.75) O11(0.75) O12(0.75) N7(0.75) O13(0.75) O14(0.75) N8(0.75)
 O15(0.75) O16(0.75) N6'(0.25) O11'(0.25) O12'(0.25) N7'(0.25) O13'(0.25)
 O14'(0.25) N8'(0.25) O15'(0.25) O16'(0.25)
4.a Free rotating group:
 O1S(H1SA,H1SB)
4.b Secondary CH2 refined with riding coordinates:
 C2(H2A,H2B), C5(H5A,H5B)
4.c Aromatic/amide H refined with riding coordinates:
 N4(H4), N9(H9)
;
_olex2_submission_special_instructions 'No special instructions were received'

loop_
_space_group_symop_operation_xyz
'x, y, z'
'-x, y+1/2, -z+1/2'
'-x, -y, -z'
'x, -y-1/2, z-1/2'

loop_
_atom_site_label
_atom_site_type_symbol
_atom_site_fract_x
_atom_site_fract_y
_atom_site_fract_z
_atom_site_U_iso_or_equiv
_atom_site_adp_type
_atom_site_occupancy
_atom_site_site_symmetry_order
_atom_site_calc_flag
_atom_site_refinement_flags_posn
_atom_site_refinement_flags_occupancy
_atom_site_disorder_assembly
_atom_site_disorder_group
O1 O 0.41279(14) 0.55574(14) -0.05901(10) 0.0521(4) Uani 1 1 d . . . .
O2 O 0.41605(15) 0.40560(12) -0.13286(10) 0.0491(4) Uani 1 1 d . . . .
O3 O 0.65249(12) 0.40957(11) -0.24044(8) 0.0332(3) Uani 1 1 d . . . .
O4 O 0.49108(12) 0.46467(13) -0.31659(8) 0.0414(3) Uani 1 1 d . . . .
O5 O 0.36157(13) 0.64914(15) -0.22564(13) 0.0665(5) Uani 1 1 d . . . .
O6 O 0.54063(13) 0.71071(12) -0.26195(9) 0.0431(3) Uani 1 1 d . . . .
O7 O 0.62947(9) 0.67238(10) -0.07743(7) 0.0251(2) Uani 1 1 d . . . .
O8 O 0.82838(10) 0.66700(10) -0.03226(8) 0.0283(3) Uani 1 1 d . . . .
O9 O 0.87606(10) 0.83585(11) 0.07620(7) 0.0299(3) Uani 1 1 d . . . .
O10 O 0.71530(11) 0.92124(11) 0.12156(9) 0.0370(3) Uani 1 1 d . . . .
N1 N 0.44627(12) 0.49810(12) -0.11876(9) 0.0271(3) Uani 1 1 d . . . .
N2 N 0.56273(12) 0.46646(12) -0.25361(8) 0.0259(3) Uani 1 1 d . . . .
N3 N 0.47278(14) 0.64652(13) -0.22678(10) 0.0334(3) Uani 1 1 d . . . .
N4 N 0.68851(11) 0.79374(11) 0.02135(8) 0.0236(3) Uani 1 1 d . . . .
H4 H 0.6101 0.8118 0.0183 0.028 Uiso 1 1 calc R . . .
N5 N 0.76622(11) 0.85291(11) 0.07640(8) 0.0226(3) Uani 1 1 d . . . .
C1 C 0.53715(13) 0.55060(13) -0.18126(9) 0.0210(3) Uani 1 1 d . . . .
C2 C 0.65694(13) 0.58266(13) -0.13484(10) 0.0240(3) Uani 1 1 d . . . .
H2A H 0.6907 0.5201 -0.1000 0.029 Uiso 1 1 calc R . . .
H2B H 0.7183 0.6051 -0.1789 0.029 Uiso 1 1 calc R . . .
C3 C 0.72842(13) 0.70711(13) -0.02930(9) 0.0213(3) Uani 1 1 d . . . .
O17 O 0.96949(10) 0.17176(10) 0.12311(7) 0.0258(2) Uani 1 1 d . . . .
O18 O 0.76887(10) 0.17473(11) 0.08141(8) 0.0325(3) Uani 1 1 d . . . .
O19 O 0.73502(10) 0.31586(12) -0.05275(8) 0.0365(3) Uani 1 1 d . . . .
O20 O 0.90115(12) 0.39576(12) -0.09650(8) 0.0382(3) Uani 1 1 d . . . .
N6 N 1.05602(15) -0.03176(15) 0.29424(10) 0.0205(3) Uani 0.75 1 d D P A 1
O11 O 1.1422(2) -0.0297(2) 0.34641(14) 0.0336(5) Uani 0.75 1 d D P A 1
O12 O 0.9639(6) -0.0875(9) 0.3002(6) 0.0322(14) Uani 0.75 1 d D P A 1
N7 N 1.10520(18) -0.04580(18) 0.13847(12) 0.0243(4) Uani 0.75 1 d D P A 1
O13 O 1.14013(18) -0.13458(16) 0.16215(12) 0.0371(4) Uani 0.75 1 d D P A 1
O14 O 1.0993(8) -0.0110(8) 0.0632(3) 0.0424(15) Uani 0.75 1 d D P A 1
N8 N 1.16411(16) 0.12103(18) 0.22286(12) 0.0223(3) Uani 0.75 1 d D P A 1
O15 O 1.25493(17) 0.11479(19) 0.17846(14) 0.0381(5) Uani 0.75 1 d D P A 1
O16 O 1.1424(6) 0.1905(3) 0.2792(5) 0.0365(11) Uani 0.75 1 d D P A 1
N6' N 1.0353(6) -0.0892(5) 0.2410(4) 0.0376(14) Uani 0.25 1 d D P A 2
O11' O 1.1078(6) -0.1606(5) 0.2170(5) 0.0508(16) Uani 0.25 1 d D P A 2
O12' O 0.9449(17) -0.087(3) 0.2874(17) 0.031(4) Uani 0.25 1 d D P A 2
N7' N 1.1429(6) 0.0134(7) 0.1270(5) 0.0428(16) Uani 0.25 1 d D P A 2
O13' O 1.2449(5) 0.0588(8) 0.1356(6) 0.069(2) Uani 0.25 1 d D P A 2
O14' O 1.095(2) -0.029(2) 0.0618(11) 0.038(4) Uani 0.25 1 d D P A 2
N8' N 1.1354(6) 0.0833(6) 0.2800(5) 0.0486(18) Uani 0.25 1 d D P A 2
O15' O 1.1758(7) 0.0240(7) 0.3402(4) 0.051(2) Uani 0.25 1 d D P A 2
O16' O 1.140(2) 0.1823(10) 0.2667(17) 0.055(5) Uani 0.25 1 d D P A 2
N9 N 0.91722(12) 0.27920(11) 0.01310(8) 0.0242(3) Uani 1 1 d . . . .
H9 H 0.9968 0.2927 0.0147 0.029 Uiso 1 1 calc R . . .
N10 N 0.84463(12) 0.33327(12) -0.04918(8) 0.0253(3) Uani 1 1 d . . . .
C4 C 1.06323(13) 0.03304(13) 0.20916(9) 0.0210(3) Uani 1 1 d . . . .
C5 C 0.94176(13) 0.08864(13) 0.18636(10) 0.0227(3) Uani 1 1 d . . . .
H5A H 0.8822 0.0352 0.1605 0.027 Uiso 1 1 calc R . . .
H5B H 0.9062 0.1215 0.2401 0.027 Uiso 1 1 calc R . . .
C6 C 0.87150(13) 0.20514(13) 0.07299(9) 0.0204(3) Uani 1 1 d . . . .
O1S O 0.53996(12) 0.12442(13) -0.00840(10) 0.0428(3) Uani 1 1 d . . . .
H1SA H 0.5669 0.1546 -0.0550 0.064 Uiso 1 1 d G . . .
H1SB H 0.5930 0.1312 0.0338 0.064 Uiso 1 1 d G . . .

loop_
_atom_site_aniso_label
_atom_site_aniso_U_11
_atom_site_aniso_U_22
_atom_site_aniso_U_33
_atom_site_aniso_U_23
_atom_site_aniso_U_13
_atom_site_aniso_U_12
O1 0.0479(8) 0.0592(10) 0.0507(8) -0.0285(7) 0.0257(7) -0.0193(7)
O2 0.0683(10) 0.0301(8) 0.0504(8) -0.0071(6) 0.0319(7) -0.0191(7)
O3 0.0389(7) 0.0287(7) 0.0323(6) -0.0057(5) 0.0068(5) 0.0035(5)
O4 0.0358(7) 0.0626(10) 0.0255(6) -0.0104(6) -0.0031(5) -0.0168(6)
O5 0.0259(8) 0.0565(11) 0.1160(15) 0.0307(10) -0.0189(8) -0.0015(7)
O6 0.0481(8) 0.0328(8) 0.0484(8) 0.0137(6) 0.0027(6) -0.0032(6)
O7 0.0178(5) 0.0271(6) 0.0304(5) -0.0105(4) -0.0027(4) -0.0006(4)
O8 0.0180(5) 0.0321(7) 0.0346(6) -0.0097(5) -0.0008(4) 0.0010(4)
O9 0.0175(5) 0.0394(7) 0.0328(6) -0.0099(5) -0.0018(4) -0.0018(5)
O10 0.0275(6) 0.0407(8) 0.0431(7) -0.0225(6) 0.0041(5) -0.0016(5)
N1 0.0260(7) 0.0312(8) 0.0242(6) -0.0043(5) 0.0043(5) -0.0059(6)
N2 0.0287(7) 0.0290(7) 0.0202(6) -0.0037(5) 0.0045(5) -0.0114(6)
N3 0.0310(8) 0.0266(8) 0.0421(8) 0.0041(6) -0.0101(6) -0.0016(6)
N4 0.0160(6) 0.0257(7) 0.0290(6) -0.0079(5) 0.0000(5) -0.0026(5)
N5 0.0200(6) 0.0252(7) 0.0224(6) -0.0037(5) 0.0016(5) -0.0046(5)
C1 0.0211(7) 0.0202(7) 0.0217(6) -0.0010(5) -0.0001(5) -0.0022(5)
C2 0.0192(7) 0.0241(8) 0.0284(7) -0.0088(6) -0.0016(5) 0.0002(6)
C3 0.0184(7) 0.0236(8) 0.0218(6) -0.0021(5) 0.0009(5) -0.0046(5)
O17 0.0193(5) 0.0288(6) 0.0288(5) 0.0096(4) -0.0070(4) -0.0039(4)
O18 0.0168(5) 0.0482(8) 0.0326(6) 0.0137(5) 0.0006(4) 0.0000(5)
O19 0.0208(6) 0.0511(8) 0.0375(7) 0.0124(6) -0.0017(5) 0.0083(5)
O20 0.0371(7) 0.0433(8) 0.0343(6) 0.0171(6) 0.0011(5) -0.0002(6)
N6 0.0223(8) 0.0221(9) 0.0170(7) 0.0005(6) 0.0016(6) 0.0047(6)
O11 0.0297(11) 0.0454(14) 0.0255(8) 0.0102(9) -0.0046(7) 0.0047(9)
O12 0.030(2) 0.0320(18) 0.034(2) 0.0091(16) 0.0030(17) 0.0009(18)
N7 0.0194(9) 0.0326(11) 0.0208(9) -0.0031(8) 0.0006(7) -0.0006(8)
O13 0.0450(11) 0.0370(11) 0.0290(8) -0.0067(8) -0.0018(8) 0.0187(8)
O14 0.058(3) 0.053(3) 0.0161(18) -0.0011(13) 0.0065(15) -0.0009(18)
N8 0.0172(8) 0.0261(10) 0.0233(8) 0.0030(8) -0.0053(6) -0.0028(7)
O15 0.0195(8) 0.0513(13) 0.0435(11) 0.0019(9) 0.0023(7) -0.0082(8)
O16 0.0334(18) 0.035(2) 0.0402(17) -0.0141(13) -0.0091(17) -0.0042(14)
N6' 0.033(3) 0.032(3) 0.048(4) 0.008(3) 0.000(3) 0.005(3)
O11' 0.040(3) 0.031(3) 0.081(5) -0.007(3) -0.008(3) 0.015(2)
O12' 0.020(5) 0.036(5) 0.037(8) 0.021(5) 0.011(6) 0.004(4)
N7' 0.031(4) 0.051(5) 0.047(4) 0.002(4) 0.002(3) 0.011(3)
O13' 0.020(3) 0.108(7) 0.079(5) 0.046(5) -0.002(3) -0.009(4)
O14' 0.033(6) 0.041(6) 0.040(8) -0.013(4) 0.001(4) 0.002(4)
N8' 0.033(4) 0.052(5) 0.060(5) -0.011(4) -0.017(3) -0.001(3)
O15' 0.044(4) 0.081(6) 0.028(3) -0.004(4) -0.014(3) 0.028(4)
O16' 0.070(9) 0.031(7) 0.061(10) 0.003(6) -0.042(7) -0.019(6)
N9 0.0172(6) 0.0297(7) 0.0256(6) 0.0065(5) -0.0012(5) 0.0025(5)
N10 0.0255(7) 0.0282(7) 0.0221(6) 0.0032(5) 0.0003(5) 0.0068(5)
C4 0.0191(7) 0.0228(8) 0.0212(6) 0.0015(5) -0.0008(5) -0.0012(5)
C5 0.0178(7) 0.0263(8) 0.0238(7) 0.0049(6) -0.0017(5) -0.0001(6)
C6 0.0190(7) 0.0248(8) 0.0173(6) -0.0013(5) -0.0010(5) 0.0043(5)
O1S 0.0252(6) 0.0523(9) 0.0504(8) 0.0008(7) -0.0080(6) 0.0044(6)

loop_
_atom_type_symbol
_atom_type_description
_atom_type_scat_dispersion_real
_atom_type_scat_dispersion_imag
_atom_type_scat_source
C C 0.0033 0.0016 'International Tables Vol C Tables 4.2.6.8 and 6.1.1.4'
H H 0.0000 0.0000 'International Tables Vol C Tables 4.2.6.8 and 6.1.1.4'
N N 0.0061 0.0033 'International Tables Vol C Tables 4.2.6.8 and 6.1.1.4'
O O 0.0106 0.0060 'International Tables Vol C Tables 4.2.6.8 and 6.1.1.4'

loop_
_geom_angle_atom_site_label_1
_geom_angle_atom_site_label_2
_geom_angle_atom_site_label_3
_geom_angle
C3 O7 C2 112.84(11)
O1 N1 C1 115.46(14)
O2 N1 O1 126.66(15)
O2 N1 C1 117.88(13)
O3 N2 O4 128.16(15)
O3 N2 C1 115.40(12)
O4 N2 C1 116.43(14)
O5 N3 O6 127.70(16)
O5 N3 C1 117.62(15)
O6 N3 C1 114.65(14)
N5 N4 H4 118.7
N5 N4 C3 122.57(12)
C3 N4 H4 118.7
O9 N5 O10 125.52(13)
O9 N5 N4 119.98(13)
O10 N5 N4 114.49(12)
N1 C1 N2 106.98(12)
N3 C1 N1 107.67(12)
N3 C1 N2 106.58(12)
C2 C1 N1 112.80(12)
C2 C1 N2 109.40(12)
C2 C1 N3 113.05(13)
O7 C2 C1 106.60(12)
O7 C2 H2A 110.4
O7 C2 H2B 110.4
C1 C2 H2A 110.4
C1 C2 H2B 110.4
H2A C2 H2B 108.6
O7 C3 N4 106.20(12)
O8 C3 O7 124.46(14)
O8 C3 N4 129.33(13)
C6 O17 C5 114.11(11)
O11 N6 O12 126.2(5)
O11 N6 C4 119.05(17)
O12 N6 C4 114.6(5)
O13 N7 O14 127.1(5)
O13 N7 C4 117.58(17)
O14 N7 C4 115.3(5)
O15 N8 O16 126.9(3)
O15 N8 C4 118.05(19)
O16 N8 C4 115.0(3)
O11' N6' C4 116.2(6)
O12' N6' O11' 135.5(17)
O12' N6' C4 108.2(16)
O13' N7' C4 111.4(7)
O14' N7' O13' 129.6(14)
O14' N7' C4 118.2(12)
O15' N8' C4 118.1(7)
O16' N8' O15' 133.2(15)
O16' N8' C4 108.7(14)
N10 N9 H9 118.4
N10 N9 C6 123.26(12)
C6 N9 H9 118.4
O19 N10 O20 126.43(13)
O19 N10 N9 119.53(13)
O20 N10 N9 114.04(13)
N6 C4 N7 106.77(14)
N6 C4 N8 107.59(12)
N6 C4 C5 111.23(12)
N7 C4 N8 107.97(14)
N7 C4 C5 113.65(13)
N7' C4 N6' 102.2(4)
N8' C4 N6' 106.1(4)
N8' C4 N7' 110.5(4)
N8' C4 C5 115.6(3)
C5 C4 N8 109.40(13)
C5 C4 N6' 108.3(2)
C5 C4 N7' 113.0(3)
O17 C5 C4 105.68(12)
O17 C5 H5A 110.6
O17 C5 H5B 110.6
C4 C5 H5A 110.6
C4 C5 H5B 110.6
H5A C5 H5B 108.7
O17 C6 N9 105.64(12)
O18 C6 O17 125.22(14)
O18 C6 N9 129.14(13)
H1SA O1S H1SB 109.5

loop_
_geom_bond_atom_site_label_1
_geom_bond_atom_site_label_2
_geom_bond_distance
O1 N1 1.2040(19)
O2 N1 1.1904(19)
O3 N2 1.2084(19)
O4 N2 1.2111(17)
O5 N3 1.209(2)
O6 N3 1.206(2)
O7 C2 1.4287(18)
O7 C3 1.3488(17)
O8 C3 1.1928(18)
O9 N5 1.2116(16)
O10 N5 1.2161(18)
N1 C1 1.522(2)
N2 C1 1.525(2)
N3 C1 1.516(2)
N4 H4 0.8800
N4 N5 1.3718(17)
N4 C3 1.378(2)
C1 C2 1.513(2)
C2 H2A 0.9900
C2 H2B 0.9900
O17 C5 1.4265(18)
O17 C6 1.3514(16)
O18 C6 1.1849(18)
O19 N10 1.2096(17)
O20 N10 1.2187(18)
N6 O11 1.206(3)
N6 O12 1.215(7)
N6 C4 1.507(2)
N7 O13 1.197(3)
N7 O14 1.209(6)
N7 C4 1.512(2)
N8 O15 1.208(3)
N8 O16 1.225(6)
N8 C4 1.543(2)
N6' O11' 1.233(7)
N6' O12' 1.220(10)
N6' C4 1.594(7)
N7' O13' 1.242(8)
N7' O14' 1.215(10)
N7' C4 1.545(8)
N8' O15' 1.230(7)
N8' O16' 1.223(10)
N8' C4 1.444(7)
N9 H9 0.8800
N9 N10 1.3768(17)
N9 C6 1.376(2)
C4 C5 1.515(2)
C5 H5A 0.9900
C5 H5B 0.9900
O1S H1SA 0.8500
O1S H1SB 0.8504

loop_
_geom_hbond_atom_site_label_D
_geom_hbond_atom_site_label_H
_geom_hbond_atom_site_label_A
_geom_hbond_distance_DH
_geom_hbond_distance_HA
_geom_hbond_distance_DA
_geom_hbond_angle_DHA
_geom_hbond_site_symmetry_A
N4 H4 O1S 0.88 1.81 2.6776(18) 168.9 3_665
N9 H9 O8 0.88 1.97 2.8483(17) 172.8 3_765

loop_
_geom_torsion_atom_site_label_1
_geom_torsion_atom_site_label_2
_geom_torsion_atom_site_label_3
_geom_torsion_atom_site_label_4
_geom_torsion
O1 N1 C1 N2 -177.50(14)
O1 N1 C1 N3 -63.27(17)
O1 N1 C1 C2 62.16(19)
O2 N1 C1 N2 2.91(19)
O2 N1 C1 N3 117.14(17)
O2 N1 C1 C2 -117.43(17)
O3 N2 C1 N1 -94.42(15)
O3 N2 C1 N3 150.62(14)
O3 N2 C1 C2 28.07(18)
O4 N2 C1 N1 85.42(16)
O4 N2 C1 N3 -29.54(18)
O4 N2 C1 C2 -152.09(14)
O5 N3 C1 N1 -18.0(2)
O5 N3 C1 N2 96.49(19)
O5 N3 C1 C2 -143.28(17)
O6 N3 C1 N1 163.55(14)
O6 N3 C1 N2 -81.96(17)
O6 N3 C1 C2 38.3(2)
N1 C1 C2 O7 -69.30(16)
N2 C1 C2 O7 171.76(12)
N3 C1 C2 O7 53.16(17)
N5 N4 C3 O7 -177.27(13)
N5 N4 C3 O8 3.2(3)
C2 O7 C3 O8 -1.3(2)
C2 O7 C3 N4 179.22(13)
C3 O7 C2 C1 177.93(12)
C3 N4 N5 O9 6.3(2)
C3 N4 N5 O10 -174.70(14)
N6 C4 C5 O17 162.58(12)
O11 N6 C4 N7 96.0(2)
O11 N6 C4 N8 -19.7(2)
O11 N6 C4 N6' 126.8(4)
O11 N6 C4 N7' 70.1(4)
O11 N6 C4 N8' -29.3(4)
O11 N6 C4 C5 -139.5(2)
O12 N6 C4 N7 -79.5(5)
O12 N6 C4 N8 164.8(5)
O12 N6 C4 N6' -48.6(6)
O12 N6 C4 N7' -105.4(6)
O12 N6 C4 N8' 155.2(6)
O12 N6 C4 C5 45.0(5)
N7 C4 C5 O17 -76.88(17)
O13 N7 C4 N6 -9.9(2)
O13 N7 C4 N8 105.5(2)
O13 N7 C4 N6' -30.6(3)
O13 N7 C4 N7' 131.0(6)
O13 N7 C4 N8' 65.7(5)
O13 N7 C4 C5 -132.93(19)
O14 N7 C4 N6 170.0(4)
O14 N7 C4 N8 -74.5(4)
O14 N7 C4 N6' 149.4(5)
O14 N7 C4 N7' -49.0(7)
O14 N7 C4 N8' -114.4(6)
O14 N7 C4 C5 47.0(5)
N8 C4 C5 O17 43.87(16)
O15 N8 C4 N6 115.00(19)
O15 N8 C4 N7 0.1(2)
O15 N8 C4 N6' 82.2(4)
O15 N8 C4 N7' -13.4(3)
O15 N8 C4 N8' 128.9(5)
O15 N8 C4 C5 -124.04(19)
O16 N8 C4 N6 -64.7(4)
O16 N8 C4 N7 -179.6(4)
O16 N8 C4 N6' -97.5(6)
O16 N8 C4 N7' 166.9(5)
O16 N8 C4 N8' -50.7(6)
O16 N8 C4 C5 56.3(4)
N6' C4 C5 O17 -154.1(3)
O11' N6' C4 N6 -116.6(7)
O11' N6' C4 N7 32.2(5)
O11' N6' C4 N8 -64.3(8)
O11' N6' C4 N7' 22.3(7)
O11' N6' C4 N8' -93.6(7)
O11' N6' C4 C5 141.8(5)
O12' N6' C4 N6 61.4(15)
O12' N6' C4 N7 -149.8(15)
O12' N6' C4 N8 113.7(15)
O12' N6' C4 N7' -159.7(15)
O12' N6' C4 N8' 84.5(15)
O12' N6' C4 C5 -40.2(15)
N7' C4 C5 O17 -41.7(4)
O13' N7' C4 N6 -88.1(8)
O13' N7' C4 N7 -139.9(10)
O13' N7' C4 N8 15.4(6)
O13' N7' C4 N6' -122.1(7)
O13' N7' C4 N8' -9.5(8)
O13' N7' C4 C5 121.8(6)
O14' N7' C4 N6 101.2(16)
O14' N7' C4 N7 49.5(16)
O14' N7' C4 N8 -155.2(17)
O14' N7' C4 N6' 67.3(17)
O14' N7' C4 N8' 179.9(16)
O14' N7' C4 C5 -48.8(17)
N8' C4 C5 O17 87.0(4)
O15' N8' C4 N6 26.5(7)
O15' N8' C4 N7 -68.3(9)
O15' N8' C4 N8 -139.2(10)
O15' N8' C4 N6' 10.6(9)
O15' N8' C4 N7' -99.5(8)
O15' N8' C4 C5 130.6(7)
O16' N8' C4 N6 -151.6(14)
O16' N8' C4 N7 113.6(13)
O16' N8' C4 N8 42.7(13)
O16' N8' C4 N6' -167.5(13)
O16' N8' C4 N7' 82.4(14)
O16' N8' C4 C5 -47.5(14)
N10 N9 C6 O17 -178.98(13)
N10 N9 C6 O18 0.9(3)
C5 O17 C6 O18 3.8(2)
C5 O17 C6 N9 -176.32(13)
C6 O17 C5 C4 158.89(12)
C6 N9 N10 O19 -0.2(2)
C6 N9 N10 O20 179.96(14)
